data_2021060
loop_
_publ_author_name
'Campbell, Gemma'
'Fisher, Rebecca'
'Kennedy, Alan R.'
'King, Nathan L. C.'
'Spiteri, Rebecca'

_publ_section_title
;
 Salt forms of sulfadiazine with alkali metal and organic cations
;
_journal_coeditor_code UK3153
_journal_issue 4
_journal_name_full 'Acta Crystallographica Section C'
_journal_page_first
;
;
_journal_paper_doi 10.1107/S205322961800414X
_journal_volume 74
_journal_year 2018
_chemical_formula_iupac '(C10 H11 N4 O2 S) [Na (C16 H10 N2 O7 S2) (H2 O)4], 1.5H2 O'
_chemical_formula_moiety 'C10 H11 N4 O2 S +, Na C16 H18 N2 Na O11 S2 -, 1.5(H2 O)'
_chemical_formula_sum 'C26 H32 N6 Na O14.5 S3'
_chemical_formula_weight 779.74
_chemical_name_systematic
;4-[(Pyrimidin-2-yl)sulfamoyl]anilinium
tetraaqua[7-oxo-8-(phenylhydrazinylidene)naphthalene-1,3-disulfonato]sodium(I)
sesquihydrate
;
_space_group_crystal_system monoclinic
_space_group_IT_number 14
_space_group_name_Hall '-P 2ybc'
_space_group_name_H-M_alt 'P 1 21/c 1'
_symmetry_space_group_name_Hall '-P 2ybc'
_symmetry_space_group_name_H-M 'P 1 21/c 1'
_atom_sites_solution_hydrogens mixed
_audit_creation_method SHELXL-2014/7
_cell_angle_alpha 90
_cell_angle_beta 107.6090(10)
_cell_angle_gamma 90
_cell_formula_units_Z 4
_cell_length_a 12.76880(10)
_cell_length_b 16.90400(10)
_cell_length_c 15.74110(10)
_cell_measurement_reflns_used 35404
_cell_measurement_temperature 100(2)
_cell_measurement_theta_max 70.2600
_cell_measurement_theta_min 3.6170
_cell_volume 3238.42(4)
_computing_cell_refinement
;
CrysAlis PRO (Agilent, 2014)
;
_computing_data_collection
;
CrysAlis PRO (Agilent, 2014)
;
_computing_data_reduction
;
CrysAlis PRO (Agilent, 2014)
;
_computing_molecular_graphics
;
Mercury (Macrae <i>et al.</i>,  2008)
;
_computing_publication_material
;
SHELXT (Sheldrick, 2015a)
;
_computing_structure_refinement
;
SHELXL2014 (Sheldrick, 2015b)
;
_diffrn_ambient_temperature 100(2)
_diffrn_measured_fraction_theta_full 0.996
_diffrn_measured_fraction_theta_max 0.996
_diffrn_measurement_device_type 'XtaLAB AFC11 (RCD3)'
_diffrn_measurement_method '\w scans'
_diffrn_radiation_type CuK\a
_diffrn_radiation_wavelength 1.54184
_diffrn_reflns_av_R_equivalents 0.0265
_diffrn_reflns_limit_h_max 15
_diffrn_reflns_limit_h_min -15
_diffrn_reflns_limit_k_max 20
_diffrn_reflns_limit_k_min -20
_diffrn_reflns_limit_l_max 17
_diffrn_reflns_limit_l_min -18
_diffrn_reflns_number 59125
_diffrn_reflns_theta_full 68.245
_diffrn_reflns_theta_max 68.245
_diffrn_reflns_theta_min 3.632
_diffrn_standards_decay_% 0
_diffrn_standards_interval_count 0
_diffrn_standards_interval_time 0
_diffrn_standards_number 0
_exptl_absorpt_coefficient_mu 2.946
_exptl_absorpt_correction_T_max 1.00000
_exptl_absorpt_correction_T_min 0.61528
_exptl_absorpt_correction_type multi-scan
_exptl_absorpt_process_details
;
(CrysAlis PRO; Rigaku OD, 2017)
;
_exptl_crystal_colour red
_exptl_crystal_density_diffrn 1.599
_exptl_crystal_description block
_exptl_crystal_F_000 1620
_exptl_crystal_size_max 0.12
_exptl_crystal_size_mid 0.08
_exptl_crystal_size_min 0.04
_refine_diff_density_max 0.260
_refine_diff_density_min -0.395
_refine_ls_extinction_method none
_refine_ls_goodness_of_fit_ref 1.048
_refine_ls_hydrogen_treatment mixed
_refine_ls_matrix_type full
_refine_ls_number_parameters 537
_refine_ls_number_reflns 5913
_refine_ls_number_restraints 13
_refine_ls_restrained_S_all 1.047
_refine_ls_R_factor_all 0.0290
_refine_ls_R_factor_gt 0.0280
_refine_ls_shift/su_max 0.001
_refine_ls_shift/su_mean 0.000
_refine_ls_structure_factor_coef Fsqd
_refine_ls_weighting_details 'w=1/[\s^2^(Fo^2^)+(0.0364P)^2^+2.3470P] where P=(Fo^2^+2Fc^2^)/3'
_refine_ls_weighting_scheme calc
_refine_ls_wR_factor_gt 0.0738
_refine_ls_wR_factor_ref 0.0745
_reflns_number_gt 5686
_reflns_number_total 5913
_reflns_threshold_expression 'I > 2\s(I)'
_cod_data_source_file uk3153sup1.cif
_cod_data_source_block IV
_cod_original_formula_sum 'C26 H32 N6 Na O14.50 S3'
_cod_database_code 2021060
_shelx_space_group_comment
;
The symmetry employed for this shelxl refinement is uniquely defined
by the following loop, which should always be used as a source of
symmetry information in preference to the above space-group names.
They are only intended as comments.
;

loop_
_space_group_symop_operation_xyz
'x, y, z'
'-x, y+1/2, -z+1/2'
'-x, -y, -z'
'x, -y-1/2, z-1/2'

loop_
_atom_site_type_symbol
_atom_site_label
_atom_site_fract_x
_atom_site_fract_y
_atom_site_fract_z
_atom_site_U_iso_or_equiv
_atom_site_adp_type
_atom_site_calc_flag
_atom_site_occupancy
_atom_site_disorder_assembly
_atom_site_disorder_group
Na Na1 -0.36434(5) 0.35305(4) 0.00412(4) 0.02103(14) Uani d 1 . .
S S1 0.25698(3) 0.53159(2) 0.56811(2) 0.01894(9) Uani d 1 . .
S S2 0.28977(3) 0.35439(2) 0.12953(2) 0.01723(9) Uani d 1 . .
S S3 0.34948(3) 0.66079(2) 0.22267(2) 0.01823(9) Uani d 1 . .
O O1 0.30756(9) 0.60882(7) 0.58033(7) 0.0231(2) Uani d 1 . .
O O2 0.25734(9) 0.48924(7) 0.64777(7) 0.0232(2) Uani d 1 . .
O O1W -0.35372(9) 0.22020(7) 0.04238(8) 0.0218(2) Uani d 1 . .
O O3 -0.16759(8) 0.36126(6) 0.04200(7) 0.0209(2) Uani d 1 . .
O O2W -0.39276(13) 0.36471(9) 0.15242(9) 0.0366(3) Uani d 1 . .
O O4 0.23184(9) 0.28982(6) 0.15504(8) 0.0242(2) Uani d 1 . .
O O3W -0.56243(11) 0.33362(8) -0.06717(10) 0.0324(3) Uani d 1 . .
O O5 0.29466(9) 0.35183(7) 0.03839(7) 0.0247(3) Uani d 1 . .
O O4W -0.40375(13) 0.48626(9) -0.02427(12) 0.0467(4) Uani d 1 . .
H H7W -0.3673(17) 0.5308(9) -0.0208(17) 0.056 Uiso d 1 . .
H H8W -0.449(3) 0.501(2) 0.006(3) 0.056 Uiso d 0.5 A 1
H H14W -0.463(2) 0.499(2) -0.068(2) 0.056 Uiso d 0.5 B 2
O O5W -0.6489(2) 0.33037(15) -0.24880(18) 0.0323(5) Uani d 0.5 . .
H H9W -0.677(3) 0.2873(16) -0.279(2) 0.039 Uiso d 0.5 . .
H H10W -0.590(2) 0.336(2) -0.267(3) 0.039 Uiso d 0.5 . .
O O6W -0.3558(3) 0.52405(18) 0.16139(18) 0.0459(8) Uani d 0.5 C 1
H H11W -0.366(2) 0.5317(15) 0.2141(10) 0.055 Uiso d 1 D 1
H H12W -0.367(4) 0.4725(8) 0.160(3) 0.055 Uiso d 0.5 E 1
O O7W -0.4311(2) 0.54771(18) 0.19266(18) 0.0392(7) Uani d 0.5 F 2
H H13W -0.451(3) 0.566(3) 0.2374(18) 0.047 Uiso d 0.5 G 2
O O6 0.40067(8) 0.36455(6) 0.19268(7) 0.0200(2) Uani d 1 . .
O O7 0.36235(9) 0.69334(7) 0.14107(7) 0.0228(2) Uani d 1 . .
O O8 0.44918(9) 0.62573(7) 0.28078(8) 0.0297(3) Uani d 1 . .
O O9 0.29864(9) 0.71689(7) 0.26880(7) 0.0241(2) Uani d 1 . .
N N1 0.13018(10) 0.53245(8) 0.50886(8) 0.0193(3) Uani d 1 . .
N N2 0.14382(11) 0.63967(8) 0.41387(9) 0.0205(3) Uani d 1 . .
N N3 -0.02496(10) 0.58329(8) 0.41174(9) 0.0202(3) Uani d 1 . .
N N4 0.47872(12) 0.31848(9) 0.37342(10) 0.0228(3) Uani d 1 . .
N N5 0.04786(10) 0.34343(7) 0.02685(8) 0.0165(3) Uani d 1 . .
N N6 -0.02618(10) 0.29254(7) -0.01560(8) 0.0173(3) Uani d 1 . .
C C1 0.08718(12) 0.58593(9) 0.44525(10) 0.0185(3) Uani d 1 . .
C C2 0.08701(13) 0.69124(10) 0.35332(10) 0.0216(3) Uani d 1 . .
H H2 0.1270 0.7293 0.3313 0.026 Uiso calc 1 . .
C C3 -0.02726(13) 0.69278(10) 0.32031(11) 0.0232(3) Uani d 1 . .
H H3 -0.0650 0.7314 0.2784 0.028 Uiso calc 1 . .
C C4 -0.08209(13) 0.63587(10) 0.35134(11) 0.0238(3) Uani d 1 . .
H H4 -0.1600 0.6334 0.3304 0.029 Uiso calc 1 . .
C C5 0.32606(12) 0.47095(9) 0.51081(10) 0.0197(3) Uani d 1 . .
C C6 0.35300(12) 0.49962(10) 0.43696(10) 0.0223(3) Uani d 1 . .
H H6 0.3365 0.5527 0.4176 0.027 Uiso calc 1 . .
C C7 0.40425(12) 0.44943(10) 0.39231(10) 0.0219(3) Uani d 1 . .
H H7 0.4236 0.4677 0.3420 0.026 Uiso calc 1 . .
C C8 0.42703(12) 0.37216(10) 0.42193(10) 0.0205(3) Uani d 1 . .
C C9 0.40333(13) 0.34437(10) 0.49661(11) 0.0221(3) Uani d 1 . .
H H9 0.4223 0.2919 0.5171 0.027 Uiso calc 1 . .
C C10 0.35154(12) 0.39416(10) 0.54122(10) 0.0218(3) Uani d 1 . .
H H10 0.3336 0.3759 0.5922 0.026 Uiso calc 1 . .
C C11 0.01948(12) 0.40012(9) 0.07444(10) 0.0159(3) Uani d 1 . .
C C12 -0.09441(12) 0.41261(9) 0.07379(9) 0.0175(3) Uani d 1 . .
C C13 -0.12211(12) 0.48735(9) 0.10541(10) 0.0198(3) Uani d 1 . .
H H13 -0.1955 0.4971 0.1051 0.024 Uiso calc 1 . .
C C14 -0.04523(12) 0.54336(9) 0.13538(10) 0.0188(3) Uani d 1 . .
H H14 -0.0671 0.5934 0.1516 0.023 Uiso calc 1 . .
C C15 0.06970(12) 0.53059(9) 0.14404(10) 0.0166(3) Uani d 1 . .
C C16 0.10495(12) 0.45694(9) 0.11881(9) 0.0157(3) Uani d 1 . .
C C17 0.22061(12) 0.44559(9) 0.13890(10) 0.0168(3) Uani d 1 . .
C C18 0.29200(12) 0.50782(9) 0.17202(10) 0.0186(3) Uani d 1 . .
H H18 0.3687 0.4999 0.1835 0.022 Uiso calc 1 . .
C C19 0.25427(12) 0.58168(9) 0.18898(10) 0.0178(3) Uani d 1 . .
C C20 0.14397(12) 0.59221(9) 0.17777(10) 0.0178(3) Uani d 1 . .
H H20 0.1182 0.6413 0.1929 0.021 Uiso calc 1 . .
C C21 -0.00296(12) 0.23542(9) -0.07255(10) 0.0178(3) Uani d 1 . .
C C22 -0.09205(13) 0.19251(9) -0.12561(10) 0.0204(3) Uani d 1 . .
H H22 -0.1643 0.2031 -0.1234 0.024 Uiso calc 1 . .
C C23 -0.07414(14) 0.13423(10) -0.18169(11) 0.0237(3) Uani d 1 . .
H H23 -0.1343 0.1047 -0.2182 0.028 Uiso calc 1 . .
C C24 0.03150(14) 0.11899(10) -0.18464(11) 0.0243(3) Uani d 1 . .
H H24 0.0438 0.0786 -0.2225 0.029 Uiso calc 1 . .
C C25 0.11952(14) 0.16297(10) -0.13190(11) 0.0242(3) Uani d 1 . .
H H25 0.1916 0.1526 -0.1346 0.029 Uiso calc 1 . .
C C26 0.10358(13) 0.22174(10) -0.07551(10) 0.0211(3) Uani d 1 . .
H H26 0.1637 0.2519 -0.0398 0.025 Uiso calc 1 . .
H H1W -0.349(2) 0.2133(14) 0.0986(18) 0.049(7) Uiso d 1 . .
H H2W -0.299(2) 0.1888(15) 0.0354(16) 0.052(7) Uiso d 1 . .
H H3W -0.360(2) 0.3264(17) 0.1861(18) 0.057(8) Uiso d 1 . .
H H4W -0.461(3) 0.3655(19) 0.161(2) 0.089(11) Uiso d 1 . .
H H5W -0.607(2) 0.3395(16) -0.0361(19) 0.061(8) Uiso d 1 . .
H H6W -0.591(3) 0.365(2) -0.109(2) 0.086(11) Uiso d 1 . .
H H1N -0.0943(19) 0.2989(13) -0.0086(14) 0.039(6) Uiso d 1 . .
H H2N 0.4668(19) 0.2671(15) 0.3875(16) 0.046(6) Uiso d 1 . .
H H3N 0.4510(18) 0.3275(13) 0.3137(16) 0.036(6) Uiso d 1 . .
H H4N 0.552(2) 0.3289(13) 0.3887(14) 0.036(6) Uiso d 1 . .
H H5N -0.0568(18) 0.5484(13) 0.4332(14) 0.034(6) Uiso d 1 . .

loop_
_atom_site_aniso_label
_atom_site_aniso_U_11
_atom_site_aniso_U_22
_atom_site_aniso_U_33
_atom_site_aniso_U_12
_atom_site_aniso_U_13
_atom_site_aniso_U_23
Na1 0.0167(3) 0.0247(3) 0.0222(3) 0.0009(2) 0.0066(2) 0.0023(2)
S1 0.01371(18) 0.0258(2) 0.01688(18) 0.00205(14) 0.00401(14) 0.00107(14)
S2 0.01208(17) 0.02132(19) 0.01829(19) 0.00029(13) 0.00458(14) 0.00044(14)
S3 0.01672(18) 0.02092(19) 0.01605(18) -0.00479(14) 0.00343(14) -0.00034(14)
O1 0.0168(5) 0.0278(6) 0.0235(6) -0.0008(4) 0.0044(4) -0.0022(5)
O2 0.0188(5) 0.0335(6) 0.0174(5) 0.0043(5) 0.0054(4) 0.0033(5)
O1W 0.0204(6) 0.0252(6) 0.0199(6) 0.0006(5) 0.0061(4) 0.0006(5)
O3 0.0146(5) 0.0233(6) 0.0249(6) -0.0033(4) 0.0061(4) -0.0030(4)
O2W 0.0409(8) 0.0400(8) 0.0350(7) 0.0161(6) 0.0208(6) 0.0089(6)
O4 0.0180(5) 0.0200(5) 0.0352(6) -0.0002(4) 0.0090(5) 0.0039(5)
O3W 0.0246(6) 0.0369(7) 0.0407(8) 0.0063(5) 0.0171(6) 0.0062(6)
O5 0.0170(5) 0.0378(7) 0.0201(6) 0.0016(5) 0.0069(4) -0.0037(5)
O4W 0.0522(9) 0.0349(7) 0.0683(11) 0.0142(7) 0.0413(8) 0.0217(7)
O5W 0.0279(13) 0.0334(14) 0.0360(14) -0.0018(10) 0.0103(11) -0.0034(11)
O6W 0.070(2) 0.0441(16) 0.0218(13) 0.0273(15) 0.0117(13) 0.0043(12)
O7W 0.0281(14) 0.0483(17) 0.0362(15) 0.0008(12) 0.0021(11) 0.0159(13)
O6 0.0129(5) 0.0250(6) 0.0204(5) 0.0012(4) 0.0026(4) 0.0015(4)
O7 0.0257(6) 0.0247(6) 0.0198(6) -0.0074(5) 0.0098(5) -0.0014(4)
O8 0.0205(6) 0.0305(6) 0.0299(6) -0.0045(5) -0.0047(5) 0.0029(5)
O9 0.0250(6) 0.0269(6) 0.0223(6) -0.0072(5) 0.0101(5) -0.0067(5)
N1 0.0130(6) 0.0250(7) 0.0192(6) 0.0018(5) 0.0039(5) 0.0018(5)
N2 0.0174(6) 0.0246(7) 0.0192(6) 0.0006(5) 0.0050(5) 0.0011(5)
N3 0.0142(6) 0.0266(7) 0.0201(7) 0.0013(5) 0.0058(5) 0.0025(5)
N4 0.0166(7) 0.0317(8) 0.0209(7) 0.0058(6) 0.0066(6) 0.0019(6)
N5 0.0158(6) 0.0176(6) 0.0149(6) -0.0007(5) 0.0028(5) 0.0023(5)
N6 0.0139(6) 0.0202(6) 0.0172(6) -0.0010(5) 0.0038(5) -0.0005(5)
C1 0.0158(7) 0.0226(8) 0.0173(7) 0.0023(6) 0.0053(6) -0.0031(6)
C2 0.0233(8) 0.0234(8) 0.0191(8) 0.0006(6) 0.0078(6) -0.0010(6)
C3 0.0225(8) 0.0274(8) 0.0193(8) 0.0058(7) 0.0057(6) 0.0030(6)
C4 0.0168(8) 0.0331(9) 0.0202(8) 0.0056(6) 0.0040(6) 0.0021(7)
C5 0.0114(7) 0.0282(8) 0.0183(7) 0.0010(6) 0.0028(6) 0.0003(6)
C6 0.0180(7) 0.0275(8) 0.0202(8) 0.0030(6) 0.0042(6) 0.0036(6)
C7 0.0163(7) 0.0316(9) 0.0177(7) 0.0027(6) 0.0050(6) 0.0039(6)
C8 0.0115(7) 0.0304(9) 0.0186(8) 0.0032(6) 0.0032(6) 0.0002(6)
C9 0.0174(7) 0.0271(8) 0.0214(8) 0.0041(6) 0.0052(6) 0.0039(6)
C10 0.0159(7) 0.0304(9) 0.0190(8) 0.0014(6) 0.0050(6) 0.0035(6)
C11 0.0144(7) 0.0181(7) 0.0145(7) 0.0001(6) 0.0036(5) 0.0024(6)
C12 0.0155(7) 0.0224(8) 0.0140(7) -0.0009(6) 0.0035(6) 0.0024(6)
C13 0.0150(7) 0.0251(8) 0.0203(8) 0.0015(6) 0.0069(6) 0.0004(6)
C14 0.0189(7) 0.0205(8) 0.0179(7) 0.0021(6) 0.0067(6) 0.0009(6)
C15 0.0165(7) 0.0205(7) 0.0125(7) -0.0002(6) 0.0041(6) 0.0030(6)
C16 0.0153(7) 0.0202(7) 0.0117(7) -0.0006(6) 0.0045(6) 0.0033(6)
C17 0.0157(7) 0.0207(7) 0.0141(7) -0.0002(6) 0.0048(6) 0.0026(6)
C18 0.0148(7) 0.0240(8) 0.0161(7) -0.0016(6) 0.0034(6) 0.0037(6)
C19 0.0175(7) 0.0212(7) 0.0131(7) -0.0032(6) 0.0024(6) 0.0029(6)
C20 0.0199(7) 0.0189(7) 0.0147(7) -0.0010(6) 0.0051(6) 0.0014(6)
C21 0.0201(7) 0.0175(7) 0.0155(7) 0.0010(6) 0.0049(6) 0.0021(6)
C22 0.0189(7) 0.0225(8) 0.0196(8) -0.0017(6) 0.0055(6) 0.0016(6)
C23 0.0256(8) 0.0234(8) 0.0209(8) -0.0058(6) 0.0051(7) -0.0024(6)
C24 0.0312(9) 0.0229(8) 0.0187(8) 0.0022(7) 0.0077(7) -0.0019(6)
C25 0.0208(8) 0.0294(9) 0.0225(8) 0.0046(7) 0.0065(6) -0.0006(7)
C26 0.0179(7) 0.0247(8) 0.0193(8) 0.0003(6) 0.0034(6) -0.0009(6)

loop_
_atom_type_symbol
_atom_type_description
_atom_type_scat_dispersion_real
_atom_type_scat_dispersion_imag
_atom_type_scat_source
Na Na 0.1353 0.1239 'International Tables Vol C Tables 4.2.6.8 and 6.1.1.4'
S S 0.3331 0.5567 'International Tables Vol C Tables 4.2.6.8 and 6.1.1.4'
O O 0.0492 0.0322 'International Tables Vol C Tables 4.2.6.8 and 6.1.1.4'
N N 0.0311 0.0180 'International Tables Vol C Tables 4.2.6.8 and 6.1.1.4'
C C 0.0181 0.0091 'International Tables Vol C Tables 4.2.6.8 and 6.1.1.4'
H H 0.0000 0.0000 'International Tables Vol C Tables 4.2.6.8 and 6.1.1.4'

loop_
_geom_angle_atom_site_label_1
_geom_angle_atom_site_label_2
_geom_angle_atom_site_label_3
_geom_angle_site_symmetry_1
_geom_angle_site_symmetry_3
_geom_angle
_geom_angle_publ_flag
O1W Na1 O4W . . 169.11(5) y
O1W Na1 O3 . . 90.96(4) y
O4W Na1 O3 . . 98.12(5) y
O1W Na1 O7 . 3_565 85.13(4) y
O4W Na1 O7 . 3_565 101.30(5) y
O3 Na1 O7 . 3_565 86.81(4) y
O1W Na1 O3W . . 87.73(5) y
O4W Na1 O3W . . 84.75(6) y
O3 Na1 O3W . . 166.97(5) y
O7 Na1 O3W 3_565 . 80.17(5) y
O1W Na1 O2W . . 81.14(5) y
O4W Na1 O2W . . 91.10(6) y
O3 Na1 O2W . . 101.64(5) y
O7 Na1 O2W 3_565 . 163.94(5) y
O3W Na1 O2W . . 90.97(5) y
O2 S1 O1 . . 116.71(7) ?
O2 S1 N1 . . 104.29(7) ?
O1 S1 N1 . . 113.65(7) ?
O2 S1 C5 . . 106.55(7) ?
O1 S1 C5 . . 108.68(7) ?
N1 S1 C5 . . 106.26(7) ?
O4 S2 O5 . . 115.51(7) ?
O4 S2 O6 . . 111.69(7) ?
O5 S2 O6 . . 110.45(6) ?
O4 S2 C17 . . 108.60(7) ?
O5 S2 C17 . . 105.90(7) ?
O6 S2 C17 . . 103.85(7) ?
O8 S3 O7 . . 113.59(7) ?
O8 S3 O9 . . 112.90(7) ?
O7 S3 O9 . . 112.34(7) ?
O8 S3 C19 . . 105.75(7) ?
O7 S3 C19 . . 105.76(7) ?
O9 S3 C19 . . 105.67(7) ?
Na1 O1W H1W . . 111.8(16) ?
Na1 O1W H2W . . 121.3(16) ?
H1W O1W H2W . . 103(2) ?
C12 O3 Na1 . . 136.93(10) ?
Na1 O2W H3W . . 110.0(18) ?
Na1 O2W H4W . . 124(2) ?
H3W O2W H4W . . 102(3) ?
Na1 O3W H5W . . 119.2(19) ?
Na1 O3W H6W . . 115(2) ?
H5W O3W H6W . . 100(3) ?
Na1 O4W H7W . . 137.7(16) ?
Na1 O4W H8W . . 108(3) ?
H7W O4W H8W . . 98(2) ?
Na1 O4W H14W . . 118(3) ?
H7W O4W H14W . . 99(2) ?
H9W O5W H10W . . 99(2) ?
H11W O6W H12W . . 96(2) ?
S3 O7 Na1 . 3_565 138.42(7) ?
C1 N1 S1 . . 123.67(11) ?
C2 N2 C1 . . 117.89(13) ?
C4 N3 C1 . . 122.12(14) ?
C4 N3 H5N . . 121.4(15) ?
C1 N3 H5N . . 116.4(15) ?
C8 N4 H2N . . 109.0(15) ?
C8 N4 H3N . . 109.8(14) ?
H2N N4 H3N . . 111(2) ?
C8 N4 H4N . . 109.3(14) ?
H2N N4 H4N . . 111(2) ?
H3N N4 H4N . . 106.8(19) ?
N6 N5 C11 . . 118.99(13) ?
N5 N6 C21 . . 121.27(13) ?
N5 N6 H1N . . 115.4(14) ?
C21 N6 H1N . . 123.2(14) ?
N1 C1 N2 . . 125.95(14) ?
N1 C1 N3 . . 114.28(14) ?
N2 C1 N3 . . 119.77(14) ?
N2 C2 C3 . . 124.12(15) ?
N2 C2 H2 . . 117.9 ?
C3 C2 H2 . . 117.9 ?
C4 C3 C2 . . 116.51(15) ?
C4 C3 H3 . . 121.7 ?
C2 C3 H3 . . 121.7 ?
N3 C4 C3 . . 119.48(15) ?
N3 C4 H4 . . 120.3 ?
C3 C4 H4 . . 120.3 ?
C10 C5 C6 . . 121.41(15) ?
C10 C5 S1 . . 117.89(12) ?
C6 C5 S1 . . 120.71(12) ?
C7 C6 C5 . . 118.90(15) ?
C7 C6 H6 . . 120.6 ?
C5 C6 H6 . . 120.6 ?
C6 C7 C8 . . 119.27(15) ?
C6 C7 H7 . . 120.4 ?
C8 C7 H7 . . 120.4 ?
C9 C8 C7 . . 121.88(15) ?
C9 C8 N4 . . 118.81(15) ?
C7 C8 N4 . . 119.30(14) ?
C8 C9 C10 . . 119.06(15) ?
C8 C9 H9 . . 120.5 ?
C10 C9 H9 . . 120.5 ?
C9 C10 C5 . . 119.43(15) ?
C9 C10 H10 . . 120.3 ?
C5 C10 H10 . . 120.3 ?
N5 C11 C16 . . 116.76(13) ?
N5 C11 C12 . . 122.51(13) ?
C16 C11 C12 . . 120.25(13) ?
O3 C12 C13 . . 120.68(13) ?
O3 C12 C11 . . 121.14(14) ?
C13 C12 C11 . . 118.06(13) ?
C14 C13 C12 . . 120.66(14) ?
C14 C13 H13 . . 119.7 ?
C12 C13 H13 . . 119.7 ?
C13 C14 C15 . . 122.71(14) ?
C13 C14 H14 . . 118.6 ?
C15 C14 H14 . . 118.6 ?
C20 C15 C16 . . 121.48(13) ?
C20 C15 C14 . . 118.39(14) ?
C16 C15 C14 . . 120.13(13) ?
C15 C16 C17 . . 116.75(13) ?
C15 C16 C11 . . 117.08(13) ?
C17 C16 C11 . . 126.18(13) ?
C18 C17 C16 . . 120.02(14) ?
C18 C17 S2 . . 113.36(11) ?
C16 C17 S2 . . 126.58(11) ?
C17 C18 C19 . . 121.74(14) ?
C17 C18 H18 . . 119.1 ?
C19 C18 H18 . . 119.1 ?
C20 C19 C18 . . 119.40(14) ?
C20 C19 S3 . . 121.46(12) ?
C18 C19 S3 . . 119.13(11) ?
C19 C20 C15 . . 120.10(14) ?
C19 C20 H20 . . 119.9 ?
C15 C20 H20 . . 119.9 ?
C22 C21 C26 . . 121.42(14) ?
C22 C21 N6 . . 116.56(13) ?
C26 C21 N6 . . 122.01(14) ?
C23 C22 C21 . . 119.28(15) ?
C23 C22 H22 . . 120.4 ?
C21 C22 H22 . . 120.4 ?
C22 C23 C24 . . 120.15(15) ?
C22 C23 H23 . . 119.9 ?
C24 C23 H23 . . 119.9 ?
C23 C24 C25 . . 119.87(15) ?
C23 C24 H24 . . 120.1 ?
C25 C24 H24 . . 120.1 ?
C26 C25 C24 . . 121.02(15) ?
C26 C25 H25 . . 119.5 ?
C24 C25 H25 . . 119.5 ?
C25 C26 C21 . . 118.25(14) ?
C25 C26 H26 . . 120.9 ?
C21 C26 H26 . . 120.9 ?

loop_
_geom_bond_atom_site_label_1
_geom_bond_atom_site_label_2
_geom_bond_site_symmetry_2
_geom_bond_distance
_geom_bond_publ_flag
Na1 O1W . 2.3184(13) y
Na1 O4W . 2.3211(15) y
Na1 O3 . 2.4042(12) y
Na1 O7 3_565 2.4237(12) y
Na1 O3W . 2.4592(14) y
Na1 O2W . 2.4764(14) y
S1 O2 . 1.4428(11) ?
S1 O1 . 1.4433(12) ?
S1 N1 . 1.6055(13) ?
S1 C5 . 1.7674(16) ?
S2 O4 . 1.4419(11) ?
S2 O5 . 1.4554(12) ?
S2 O6 . 1.4735(11) ?
S2 C17 . 1.8048(15) ?
S3 O8 . 1.4506(12) ?
S3 O7 . 1.4516(11) ?
S3 O9 . 1.4605(12) ?
S3 C19 . 1.7769(15) ?
O1W H1W . 0.88(3) ?
O1W H2W . 0.91(3) ?
O3 C12 . 1.2626(18) y
O2W H3W . 0.86(3) ?
O2W H4W . 0.92(4) ?
O3W H5W . 0.86(3) ?
O3W H6W . 0.83(4) ?
O4W H7W . 0.879(10) ?
O4W H8W . 0.883(10) ?
O4W H14W . 0.886(10) ?
O5W H9W . 0.883(10) ?
O5W H10W . 0.885(10) ?
O6W H11W . 0.886(10) ?
O6W H12W . 0.881(10) ?
O7W H13W . 0.875(10) ?
O7 Na1 3_565 2.4237(12) ?
N1 C1 . 1.337(2) ?
N2 C2 . 1.333(2) ?
N2 C1 . 1.345(2) ?
N3 C4 . 1.344(2) ?
N3 C1 . 1.369(2) ?
N3 H5N . 0.84(2) ?
N4 C8 . 1.465(2) ?
N4 H2N . 0.92(3) ?
N4 H3N . 0.91(2) ?
N4 H4N . 0.91(2) ?
N5 N6 . 1.3031(18) y
N5 C11 . 1.3322(19) y
N6 C21 . 1.409(2) ?
N6 H1N . 0.92(2) ?
C2 C3 . 1.393(2) ?
C2 H2 . 0.9500 ?
C3 C4 . 1.364(2) ?
C3 H3 . 0.9500 ?
C4 H4 . 0.9500 ?
C5 C10 . 1.388(2) ?
C5 C6 . 1.395(2) ?
C6 C7 . 1.386(2) ?
C6 H6 . 0.9500 ?
C7 C8 . 1.388(2) ?
C7 H7 . 0.9500 ?
C8 C9 . 1.382(2) ?
C9 C10 . 1.385(2) ?
C9 H9 . 0.9500 ?
C10 H10 . 0.9500 ?
C11 C16 . 1.463(2) ?
C11 C12 . 1.467(2) y
C12 C13 . 1.441(2) ?
C13 C14 . 1.343(2) ?
C13 H13 . 0.9500 ?
C14 C15 . 1.448(2) ?
C14 H14 . 0.9500 ?
C15 C20 . 1.401(2) ?
C15 C16 . 1.421(2) ?
C16 C17 . 1.427(2) ?
C17 C18 . 1.386(2) ?
C18 C19 . 1.393(2) ?
C18 H18 . 0.9500 ?
C19 C20 . 1.377(2) ?
C20 H20 . 0.9500 ?
C21 C22 . 1.394(2) ?
C21 C26 . 1.395(2) ?
C22 C23 . 1.387(2) ?
C22 H22 . 0.9500 ?
C23 C24 . 1.388(2) ?
C23 H23 . 0.9500 ?
C24 C25 . 1.393(2) ?
C24 H24 . 0.9500 ?
C25 C26 . 1.388(2) ?
C25 H25 . 0.9500 ?
C26 H26 . 0.9500 ?

loop_
_geom_hbond_atom_site_label_D
_geom_hbond_atom_site_label_H
_geom_hbond_atom_site_label_A
_geom_hbond_site_symmetry_A
_geom_hbond_distance_DH
_geom_hbond_distance_HA
_geom_hbond_distance_DA
_geom_hbond_angle_DHA
O1W H1W O9 2_545 0.88(3) 1.99(3) 2.8404(16) 163(2)
O1W H2W O1 2_545 0.91(3) 2.24(3) 2.8830(17) 127(2)
O1W H2W N2 2_545 0.91(3) 2.07(3) 2.8972(18) 150(2)
O2W H3W O9 2_545 0.86(3) 2.05(3) 2.8852(18) 163(2)
O2W H4W O6 1_455 0.92(4) 1.98(4) 2.8932(18) 174(3)
O3W H5W O5 1_455 0.86(3) 1.98(3) 2.8320(18) 178(3)
O3W H6W O5W . 0.83(4) 2.18(3) 2.736(3) 124(3)
O3W H6W O6W 3_465 0.83(4) 2.09(4) 2.853(3) 153(3)
O3W H6W O7W 3_465 0.83(4) 2.06(4) 2.799(3) 148(3)
O4W H7W O5 3_565 0.879(10) 2.242(11) 3.1093(19) 169(2)
O4W H8W O4W 3_465 0.883(10) 2.00(2) 2.825(3) 154(4)
O4W H8W O6W . 0.883(10) 2.41(5) 2.871(3) 113(4)
O4W H14W O7W 3_465 0.886(10) 2.16(3) 2.902(3) 140(4)
O5W H9W O4 4_465 0.883(10) 1.845(13) 2.710(3) 166(4)
O5W H10W O8 3_565 0.885(10) 1.986(14) 2.843(3) 163(3)
O6W H11W O2 3_566 0.886(10) 2.22(2) 2.893(3) 132(2)
O6W H12W O2W . 0.881(10) 1.850(11) 2.731(3) 178(5)
O7W H13W O8 1_455 0.875(10) 1.91(2) 2.699(3) 150(3)
N6 H1N O3 . 0.92(2) 1.75(2) 2.5342(16) 142(2)
N4 H2N O3W 4_666 0.92(3) 1.93(3) 2.839(2) 171(2)
N4 H3N O6 . 0.91(2) 1.92(2) 2.8245(18) 170(2)
N4 H4N O1 3_666 0.91(2) 2.01(2) 2.8784(18) 159.6(19)
N4 H4N O1W 4_666 0.91(2) 2.50(2) 2.9386(19) 110.5(16)
N3 H5N O2 3_566 0.84(2) 2.57(2) 3.0827(17) 120.3(18)
N3 H5N N1 3_566 0.84(2) 2.02(2) 2.8655(19) 177(2)

loop_
_geom_torsion_atom_site_label_1
_geom_torsion_atom_site_label_2
_geom_torsion_atom_site_label_3
_geom_torsion_atom_site_label_4
_geom_torsion_site_symmetry_4
_geom_torsion
O8 S3 O7 Na1 3_565 81.07(11)
O9 S3 O7 Na1 3_565 -149.26(9)
C19 S3 O7 Na1 3_565 -34.46(12)
O2 S1 N1 C1 . 156.92(13)
O1 S1 N1 C1 . 28.75(15)
C5 S1 N1 C1 . -90.72(14)
C11 N5 N6 C21 . 174.83(13)
S1 N1 C1 N2 . 8.8(2)
S1 N1 C1 N3 . -170.92(11)
C2 N2 C1 N1 . -176.66(15)
C2 N2 C1 N3 . 3.0(2)
C4 N3 C1 N1 . 175.88(14)
C4 N3 C1 N2 . -3.8(2)
C1 N2 C2 C3 . -0.2(2)
N2 C2 C3 C4 . -1.9(2)
C1 N3 C4 C3 . 1.6(2)
C2 C3 C4 N3 . 1.1(2)
O2 S1 C5 C10 . 9.38(14)
O1 S1 C5 C10 . 135.92(12)
N1 S1 C5 C10 . -101.41(13)
O2 S1 C5 C6 . -171.14(12)
O1 S1 C5 C6 . -44.60(14)
N1 S1 C5 C6 . 78.07(14)
C10 C5 C6 C7 . 1.3(2)
S1 C5 C6 C7 . -178.11(12)
C5 C6 C7 C8 . 0.2(2)
C6 C7 C8 C9 . -2.2(2)
C6 C7 C8 N4 . 178.48(14)
C7 C8 C9 C10 . 2.5(2)
N4 C8 C9 C10 . -178.13(14)
C8 C9 C10 C5 . -0.9(2)
C6 C5 C10 C9 . -1.0(2)
S1 C5 C10 C9 . 178.47(12)
N6 N5 C11 C16 . -178.41(12)
N6 N5 C11 C12 . -6.4(2)
Na1 O3 C12 C13 . 6.3(2)
Na1 O3 C12 C11 . -169.80(10)
N5 C11 C12 O3 . 13.8(2)
C16 C11 C12 O3 . -174.40(13)
N5 C11 C12 C13 . -162.36(14)
C16 C11 C12 C13 . 9.4(2)
O3 C12 C13 C14 . -176.90(14)
C11 C12 C13 C14 . -0.7(2)
C12 C13 C14 C15 . -4.7(2)
C13 C14 C15 C20 . -178.66(14)
C13 C14 C15 C16 . 1.2(2)
C20 C15 C16 C17 . 6.9(2)
C14 C15 C16 C17 . -172.92(13)
C20 C15 C16 C11 . -172.79(13)
C14 C15 C16 C11 . 7.4(2)
N5 C11 C16 C15 . 159.68(13)
C12 C11 C16 C15 . -12.5(2)
N5 C11 C16 C17 . -20.0(2)
C12 C11 C16 C17 . 167.76(14)
C15 C16 C17 C18 . -7.1(2)
C11 C16 C17 C18 . 172.62(14)
C15 C16 C17 S2 . 170.58(11)
C11 C16 C17 S2 . -9.7(2)
O4 S2 C17 C18 . 141.14(11)
O5 S2 C17 C18 . -94.23(12)
O6 S2 C17 C18 . 22.15(13)
O4 S2 C17 C16 . -36.66(15)
O5 S2 C17 C16 . 87.97(14)
O6 S2 C17 C16 . -155.65(13)
C16 C17 C18 C19 . 1.8(2)
S2 C17 C18 C19 . -176.12(11)
C17 C18 C19 C20 . 4.0(2)
C17 C18 C19 S3 . -174.87(11)
O8 S3 C19 C20 . 143.56(13)
O7 S3 C19 C20 . -95.67(13)
O9 S3 C19 C20 . 23.63(14)
O8 S3 C19 C18 . -37.62(14)
O7 S3 C19 C18 . 83.15(13)
O9 S3 C19 C18 . -157.55(12)
C18 C19 C20 C15 . -4.2(2)
S3 C19 C20 C15 . 174.65(11)
C16 C15 C20 C19 . -1.4(2)
C14 C15 C20 C19 . 178.45(13)
N5 N6 C21 C22 . -169.89(13)
N5 N6 C21 C26 . 10.6(2)
C26 C21 C22 C23 . 0.9(2)
N6 C21 C22 C23 . -178.63(14)
C21 C22 C23 C24 . 0.1(2)
C22 C23 C24 C25 . -0.7(2)
C23 C24 C25 C26 . 0.5(3)
C24 C25 C26 C21 . 0.4(2)
C22 C21 C26 C25 . -1.1(2)
N6 C21 C26 C25 . 178.40(14)

_cod_database_fobs_code 2021060
